data_1545431
loop_
_publ_author_name
'Zhao, Bo-Liang'
'Du, Da-Ming'

_publ_section_title
;
 Enantioselective Squaramide-Catalyzed
 Trifluoromethylthiolation-Sulfur-Michael/Aldol Cascade Reaction: One-Pot
 Synthesis of CF3S-Containing Spiro Cyclopentanone-Thiochromanes.
;
_journal_issue 5
_journal_name_full 'Organic letters'
_journal_page_first 1036
_journal_page_last 1039
_journal_paper_doi 10.1021/acs.orglett.6b03846
_journal_volume 19
_journal_year 2017
_chemical_formula_sum 'C11 H9.5 F1.5 O2 S'
_chemical_formula_weight 234.25
_chemical_name_systematic
; 
 ? 
;
_space_group_IT_number 1
_symmetry_cell_setting triclinic
_symmetry_space_group_name_Hall 'P 1'
_symmetry_space_group_name_H-M 'P 1'
_atom_sites_solution_hydrogens geom
_atom_sites_solution_primary direct
_atom_sites_solution_secondary difmap
_audit_creation_method SHELXL-97
_cell_angle_alpha 69.214(6)
_cell_angle_beta 85.843(9)
_cell_angle_gamma 82.923(11)
_cell_formula_units_Z 4
_cell_length_a 9.239(3)
_cell_length_b 9.369(2)
_cell_length_c 13.014(3)
_cell_measurement_reflns_used 4501
_cell_measurement_temperature 153(2)
_cell_measurement_theta_max 31.507
_cell_measurement_theta_min 2.352
_cell_volume 1044.6(5)
_computing_cell_refinement 'CrystalClear (Rigaku Inc., 2008)'
_computing_data_collection 'CrystalClear (Rigaku Inc., 2008)'
_computing_data_reduction 'CrystalClear (Rigaku Inc., 2008)'
_computing_structure_refinement 'SHELXL-97 (Sheldrick, 1997)'
_computing_structure_solution 'SHELXS-97 (Sheldrick, 1990)'
_diffrn_ambient_temperature 153(2)
_diffrn_detector_area_resol_mean 28.5714
_diffrn_measured_fraction_theta_full 0.977
_diffrn_measured_fraction_theta_max 0.977
_diffrn_measurement_device_type AFC10/Saturn724+
_diffrn_measurement_method 'phi and omega scans'
_diffrn_radiation_monochromator graphite
_diffrn_radiation_source 'Rotating Anode'
_diffrn_radiation_type MoK\a
_diffrn_radiation_wavelength 0.71073
_diffrn_reflns_av_R_equivalents 0.0215
_diffrn_reflns_av_sigmaI/netI 0.0465
_diffrn_reflns_limit_h_max 12
_diffrn_reflns_limit_h_min -12
_diffrn_reflns_limit_k_max 12
_diffrn_reflns_limit_k_min -12
_diffrn_reflns_limit_l_max 17
_diffrn_reflns_limit_l_min -13
_diffrn_reflns_number 9754
_diffrn_reflns_theta_full 29.00
_diffrn_reflns_theta_max 29.00
_diffrn_reflns_theta_min 2.34
_diffrn_standards_decay_% 0
_diffrn_standards_interval_count 0
_diffrn_standards_interval_time 0
_diffrn_standards_number 0
_exptl_absorpt_coefficient_mu 0.309
_exptl_absorpt_correction_T_max 0.8761
_exptl_absorpt_correction_T_min 0.8436
_exptl_absorpt_correction_type multi-scan
_exptl_crystal_colour Colorless
_exptl_crystal_density_diffrn 1.489
_exptl_crystal_density_method 'not measured'
_exptl_crystal_description Chunk
_exptl_crystal_F_000 484
_exptl_crystal_size_max 0.57
_exptl_crystal_size_mid 0.52
_exptl_crystal_size_min 0.44
_refine_diff_density_max 0.249
_refine_diff_density_min -0.219
_refine_diff_density_rms 0.047
_refine_ls_abs_structure_details 'Flack H D (1983), Acta Cryst. A39, 876-881'
_refine_ls_abs_structure_Flack 0.01(4)
_refine_ls_extinction_coef 0.0076(10)
_refine_ls_extinction_expression Fc^*^=kFc[1+0.001xFc^2^\l^3^/sin(2\q)]^-1/4^
_refine_ls_extinction_method SHELXL
_refine_ls_goodness_of_fit_ref 1.000
_refine_ls_hydrogen_treatment mixed
_refine_ls_matrix_type full
_refine_ls_number_parameters 570
_refine_ls_number_reflns 7391
_refine_ls_number_restraints 3
_refine_ls_restrained_S_all 0.999
_refine_ls_R_factor_all 0.0353
_refine_ls_R_factor_gt 0.0327
_refine_ls_shift/su_max 0.002
_refine_ls_shift/su_mean 0.000
_refine_ls_structure_factor_coef Fsqd
_refine_ls_weighting_details 'calc w=1/[\s^2^(Fo^2^)+(0.0281P)^2^+0.1160P] where P=(Fo^2^+2Fc^2^)/3'
_refine_ls_weighting_scheme calc
_refine_ls_wR_factor_gt 0.0695
_refine_ls_wR_factor_ref 0.0708
_reflns_number_gt 6887
_reflns_number_total 7391
_reflns_threshold_expression >2sigma(I)
_cod_data_source_file ol6b03846_si_002.cif
_cod_data_source_block bo4438
_cod_depositor_comments
;
The following automatic conversions were performed:

'_symmetry_cell_setting' value 'Triclinic' changed to 'triclinic'
according to
/home/data/users/saulius/crontab/automatic-downloads/current/ACS/lib/dictionaries/cif_core.dic
dictionary named 'cif_core.dic' version 2.4.2 from 2011-04-26.

Automatic conversion script
Id: cif_fix_values 4973 2017-02-22 13:04:09Z antanas 

The following automatic conversions were performed:

'_exptl_absorpt_correction_type' value 'Multi-scans' was replaced
with the value 'multi-scan' as specified in the replacement file
'src/cod-tools/trunk/data/replacement-values/replacement_values.lst'.

Automatic conversion script
Id: cif_fix_values 5376 2017-05-30 11:51:03Z andrius 
;
_cod_original_cell_volume 1044.7(5)
_cod_original_sg_symbol_H-M P1
_cod_original_formula_sum 'C11 H9.50 F1.50 O2 S'
_cod_database_code 1545431

loop_
_symmetry_equiv_pos_as_xyz
'x, y, z'

loop_
_atom_site_label
_atom_site_type_symbol
_atom_site_fract_x
_atom_site_fract_y
_atom_site_fract_z
_atom_site_U_iso_or_equiv
_atom_site_adp_type
_atom_site_occupancy
_atom_site_symmetry_multiplicity
_atom_site_calc_flag
_atom_site_refinement_flags
S1 S 0.80351(6) 0.73004(7) 0.32191(5) 0.02858(13) Uani 1 1 d .
S2 S 0.24545(6) 0.75437(7) 0.60809(5) 0.03136(14) Uani 1 1 d .
S3 S 0.80121(7) 0.32928(8) 0.11595(5) 0.03423(15) Uani 1 1 d .
S4 S 0.97896(7) -0.09027(7) -0.16158(5) 0.03179(14) Uani 1 1 d .
O1 O 0.62059(18) 0.32742(19) 0.58646(14) 0.0287(4) Uani 1 1 d .
O2 O 0.54525(17) 0.61603(19) 0.66585(13) 0.0265(3) Uani 1 1 d .
O3 O 0.24948(18) 0.37924(19) 0.56524(13) 0.0292(4) Uani 1 1 d .
O4 O 0.29917(19) 0.3991(2) 0.72547(13) 0.0349(4) Uani 1 1 d .
O5 O 0.5387(2) 0.2649(2) -0.14132(15) 0.0293(4) Uani 1 1 d .
O6 O 0.87193(19) 0.23628(18) -0.22019(13) 0.0280(4) Uani 1 1 d .
O7 O 0.58376(19) -0.12086(19) -0.11021(13) 0.0312(4) Uani 1 1 d .
O8 O 0.6756(2) 0.02435(19) -0.27245(13) 0.0356(4) Uani 1 1 d .
F1 F -0.02514(18) 0.8522(2) 0.60019(15) 0.0545(5) Uani 1 1 d .
F2 F 0.05478(19) 0.8096(3) 0.45503(16) 0.0673(6) Uani 1 1 d .
F3 F 0.01497(18) 0.6213(2) 0.6020(2) 0.0710(6) Uani 1 1 d .
F4 F 1.0743(2) -0.36276(19) -0.14954(15) 0.0541(5) Uani 1 1 d .
F5 F 0.9526(2) -0.35542(19) -0.00473(15) 0.0641(6) Uani 1 1 d .
F6 F 0.8404(2) -0.3230(2) -0.1511(2) 0.0693(6) Uani 1 1 d .
C1 C 0.8712(2) 0.5342(3) 0.35932(19) 0.0252(5) Uani 1 1 d .
C2 C 0.9798(3) 0.4996(3) 0.2884(2) 0.0337(6) Uani 1 1 d .
H2 H 1.0164 0.5802 0.2283 0.040 Uiso 1 1 calc R
C3 C 1.0345(3) 0.3485(3) 0.3050(2) 0.0397(7) Uani 1 1 d .
H3 H 1.1078 0.3256 0.2565 0.048 Uiso 1 1 calc R
C4 C 0.9815(3) 0.2322(3) 0.3925(2) 0.0413(7) Uani 1 1 d .
H4 H 1.0180 0.1286 0.4039 0.050 Uiso 1 1 calc R
C5 C 0.8754(3) 0.2648(3) 0.4640(2) 0.0335(6) Uani 1 1 d .
H5 H 0.8401 0.1828 0.5238 0.040 Uiso 1 1 calc R
C6 C 0.8191(2) 0.4161(3) 0.45013(19) 0.0249(5) Uani 1 1 d .
C7 C 0.7109(2) 0.4478(2) 0.53477(18) 0.0226(4) Uani 1 1 d .
H7 H 0.7667 0.4621 0.5928 0.027 Uiso 1 1 calc R
C8 C 0.6032(2) 0.5927(2) 0.48571(17) 0.0196(4) Uani 1 1 d .
C9 C 0.6919(2) 0.7340(2) 0.44212(18) 0.0217(4) Uani 1 1 d .
H9 H 0.7596 0.7257 0.5010 0.026 Uiso 1 1 calc R
C10 C 0.4979(2) 0.5781(3) 0.40516(17) 0.0213(4) Uani 1 1 d .
H10A H 0.4958 0.4690 0.4141 0.026 Uiso 1 1 calc R
H10B H 0.5288 0.6347 0.3284 0.026 Uiso 1 1 calc R
C11 C 0.3454(2) 0.6474(3) 0.43218(17) 0.0228(4) Uani 1 1 d .
H11A H 0.3325 0.7599 0.3934 0.027 Uiso 1 1 calc R
H11B H 0.2673 0.6008 0.4108 0.027 Uiso 1 1 calc R
C12 C 0.3426(2) 0.6083(3) 0.55751(17) 0.0215(4) Uani 1 1 d .
C13 C 0.5054(2) 0.6069(2) 0.58235(17) 0.0209(4) Uani 1 1 d .
C14 C 0.6008(2) 0.8892(3) 0.41425(19) 0.0235(5) Uani 1 1 d .
C15 C 0.5246(3) 0.9576(3) 0.31764(19) 0.0267(5) Uani 1 1 d .
H15 H 0.5330 0.9099 0.2638 0.032 Uiso 1 1 calc R
C16 C 0.4363(3) 1.0949(3) 0.2989(2) 0.0332(6) Uani 1 1 d .
H16 H 0.3841 1.1402 0.2328 0.040 Uiso 1 1 calc R
C17 C 0.4242(3) 1.1658(3) 0.3763(2) 0.0365(6) Uani 1 1 d .
H17 H 0.3622 1.2586 0.3642 0.044 Uiso 1 1 calc R
C18 C 0.5024(3) 1.1015(3) 0.4712(2) 0.0335(6) Uani 1 1 d .
H18 H 0.4959 1.1515 0.5237 0.040 Uiso 1 1 calc R
C19 C 0.5907(3) 0.9637(3) 0.4904(2) 0.0295(5) Uani 1 1 d .
H19 H 0.6445 0.9203 0.5558 0.035 Uiso 1 1 calc R
C20 C 0.2953(2) 0.4507(3) 0.62671(18) 0.0250(5) Uani 1 1 d .
C21 C 0.1981(3) 0.2301(3) 0.6263(2) 0.0419(7) Uani 1 1 d .
H21A H 0.2714 0.1670 0.6791 0.050 Uiso 1 1 calc R
H21B H 0.1822 0.1785 0.5750 0.050 Uiso 1 1 calc R
H21C H 0.1063 0.2445 0.6658 0.050 Uiso 1 1 calc R
C22 C 0.0649(3) 0.7576(4) 0.5644(3) 0.0419(7) Uani 1 1 d .
C23 C 0.6194(3) 0.4023(3) 0.08187(19) 0.0288(5) Uani 1 1 d .
C24 C 0.5430(3) 0.4693(3) 0.1527(2) 0.0393(6) Uani 1 1 d .
H24 H 0.5931 0.4807 0.2101 0.047 Uiso 1 1 calc R
C25 C 0.3971(4) 0.5189(3) 0.1412(2) 0.0466(7) Uani 1 1 d .
H25 H 0.3469 0.5636 0.1905 0.056 Uiso 1 1 calc R
C26 C 0.3235(3) 0.5038(3) 0.0575(2) 0.0458(7) Uani 1 1 d .
H26 H 0.2221 0.5366 0.0497 0.055 Uiso 1 1 calc R
C27 C 0.3987(3) 0.4400(3) -0.0155(2) 0.0361(6) Uani 1 1 d .
H27 H 0.3475 0.4303 -0.0730 0.043 Uiso 1 1 calc R
C28 C 0.5477(3) 0.3901(3) -0.00571(19) 0.0272(5) Uani 1 1 d .
C29 C 0.6298(2) 0.3308(3) -0.09017(18) 0.0230(5) Uani 1 1 d .
H29 H 0.6735 0.4180 -0.1482 0.028 Uiso 1 1 calc R
C30 C 0.7527(2) 0.2019(2) -0.04025(17) 0.0207(4) Uani 1 1 d .
C31 C 0.8722(2) 0.2704(3) 0.00135(19) 0.0252(5) Uani 1 1 d .
H31 H 0.8990 0.3641 -0.0602 0.030 Uiso 1 1 calc R
C32 C 0.6975(2) 0.0555(3) 0.04300(17) 0.0230(4) Uani 1 1 d .
H32A H 0.5916 0.0557 0.0354 0.028 Uiso 1 1 calc R
H32B H 0.7146 0.0483 0.1190 0.028 Uiso 1 1 calc R
C33 C 0.7835(3) -0.0804(2) 0.01771(17) 0.0235(5) Uani 1 1 d .
H33A H 0.8780 -0.1100 0.0550 0.028 Uiso 1 1 calc R
H33B H 0.7269 -0.1704 0.0417 0.028 Uiso 1 1 calc R
C34 C 0.8072(2) -0.0198(3) -0.10809(18) 0.0231(5) Uani 1 1 d .
C35 C 0.8180(2) 0.1536(2) -0.13594(17) 0.0211(4) Uani 1 1 d .
C36 C 1.0113(2) 0.1635(3) 0.03701(19) 0.0251(5) Uani 1 1 d .
C37 C 1.1291(3) 0.1774(3) -0.0380(2) 0.0317(5) Uani 1 1 d .
H37 H 1.1229 0.2570 -0.1079 0.038 Uiso 1 1 calc R
C38 C 1.2559(3) 0.0760(3) -0.0116(2) 0.0397(6) Uani 1 1 d .
H38 H 1.3360 0.0867 -0.0629 0.048 Uiso 1 1 calc R
C39 C 1.2639(3) -0.0398(3) 0.0897(3) 0.0429(7) Uani 1 1 d .
H39 H 1.3492 -0.1106 0.1073 0.052 Uiso 1 1 calc R
C40 C 1.1500(3) -0.0539(3) 0.1653(2) 0.0433(7) Uani 1 1 d .
H40 H 1.1574 -0.1334 0.2352 0.052 Uiso 1 1 calc R
C41 C 1.0239(3) 0.0478(3) 0.1401(2) 0.0332(6) Uani 1 1 d .
H41 H 0.9460 0.0385 0.1932 0.040 Uiso 1 1 calc R
C42 C 0.6818(3) -0.0339(3) -0.17419(19) 0.0254(5) Uani 1 1 d .
C43 C 0.4680(3) -0.1517(4) -0.1671(2) 0.0452(7) Uani 1 1 d .
H43A H 0.4260 -0.0552 -0.2207 0.054 Uiso 1 1 calc R
H43B H 0.3920 -0.1988 -0.1136 0.054 Uiso 1 1 calc R
H43C H 0.5082 -0.2218 -0.2053 0.054 Uiso 1 1 calc R
C44 C 0.9587(3) -0.2906(3) -0.1144(2) 0.0420(7) Uani 1 1 d .
H1O H 0.677(4) 0.241(4) 0.646(3) 0.064(10) Uiso 1 1 d .
H5O H 0.491(4) 0.326(4) -0.183(3) 0.060(11) Uiso 1 1 d .

loop_
_atom_site_aniso_label
_atom_site_aniso_U_11
_atom_site_aniso_U_22
_atom_site_aniso_U_33
_atom_site_aniso_U_23
_atom_site_aniso_U_13
_atom_site_aniso_U_12
S1 0.0292(3) 0.0295(3) 0.0237(3) -0.0058(2) 0.0078(2) -0.0063(2)
S2 0.0238(3) 0.0430(4) 0.0328(3) -0.0207(3) -0.0028(2) 0.0000(3)
S3 0.0377(3) 0.0443(4) 0.0279(3) -0.0201(3) -0.0038(3) -0.0069(3)
S4 0.0352(3) 0.0267(3) 0.0299(3) -0.0075(2) 0.0080(3) -0.0025(3)
O1 0.0307(9) 0.0230(8) 0.0265(9) 0.0002(7) -0.0027(7) -0.0069(7)
O2 0.0235(8) 0.0379(9) 0.0194(8) -0.0103(7) -0.0032(6) -0.0060(7)
O3 0.0321(9) 0.0306(9) 0.0252(9) -0.0071(7) -0.0002(7) -0.0125(7)
O4 0.0318(9) 0.0511(11) 0.0172(8) -0.0021(8) -0.0030(7) -0.0153(8)
O5 0.0319(9) 0.0325(9) 0.0248(9) -0.0106(8) -0.0093(7) -0.0011(8)
O6 0.0382(9) 0.0247(8) 0.0177(8) -0.0030(6) 0.0052(7) -0.0075(7)
O7 0.0337(9) 0.0340(10) 0.0270(9) -0.0090(8) -0.0021(7) -0.0123(8)
O8 0.0562(12) 0.0300(9) 0.0205(9) -0.0049(7) -0.0092(8) -0.0113(8)
F1 0.0327(8) 0.0773(13) 0.0606(12) -0.0396(10) -0.0054(8) 0.0171(9)
F2 0.0416(10) 0.1161(18) 0.0521(12) -0.0462(12) -0.0207(9) 0.0252(11)
F3 0.0267(8) 0.0635(13) 0.130(2) -0.0411(13) -0.0109(11) -0.0061(9)
F4 0.0609(11) 0.0371(9) 0.0551(11) -0.0140(8) 0.0129(9) 0.0145(8)
F5 0.0831(14) 0.0349(9) 0.0490(11) 0.0049(8) 0.0231(10) 0.0139(9)
F6 0.0585(12) 0.0315(9) 0.1226(19) -0.0317(11) -0.0082(12) -0.0048(9)
C1 0.0216(11) 0.0349(12) 0.0212(11) -0.0120(10) -0.0021(9) -0.0026(9)
C2 0.0266(12) 0.0490(16) 0.0264(13) -0.0160(12) -0.0010(10) 0.0007(11)
C3 0.0291(13) 0.0582(18) 0.0368(15) -0.0260(14) -0.0050(11) 0.0075(13)
C4 0.0384(15) 0.0417(16) 0.0449(17) -0.0208(14) -0.0082(13) 0.0138(13)
C5 0.0325(13) 0.0322(13) 0.0323(14) -0.0080(11) -0.0037(11) 0.0019(11)
C6 0.0226(11) 0.0299(12) 0.0236(11) -0.0113(10) -0.0057(9) 0.0005(9)
C7 0.0242(10) 0.0218(11) 0.0195(11) -0.0035(9) -0.0015(8) -0.0046(9)
C8 0.0197(9) 0.0231(10) 0.0156(10) -0.0058(8) -0.0001(8) -0.0036(8)
C9 0.0214(10) 0.0243(11) 0.0188(10) -0.0060(9) 0.0012(8) -0.0055(9)
C10 0.0246(10) 0.0228(11) 0.0161(10) -0.0051(8) -0.0024(8) -0.0051(9)
C11 0.0239(10) 0.0260(11) 0.0166(10) -0.0039(9) -0.0032(8) -0.0050(9)
C12 0.0189(9) 0.0299(12) 0.0158(10) -0.0076(9) -0.0018(8) -0.0033(9)
C13 0.0212(10) 0.0241(11) 0.0158(10) -0.0039(8) -0.0010(8) -0.0057(9)
C14 0.0232(10) 0.0222(11) 0.0248(11) -0.0068(9) 0.0011(9) -0.0066(9)
C15 0.0333(12) 0.0251(11) 0.0203(11) -0.0051(9) -0.0029(9) -0.0052(10)
C16 0.0364(13) 0.0261(13) 0.0329(14) -0.0044(11) -0.0060(11) -0.0029(11)
C17 0.0340(13) 0.0250(12) 0.0487(17) -0.0115(12) -0.0033(12) 0.0003(11)
C18 0.0388(14) 0.0276(12) 0.0394(15) -0.0171(11) -0.0019(11) -0.0060(11)
C19 0.0303(12) 0.0300(13) 0.0305(13) -0.0115(11) -0.0037(10) -0.0068(10)
C20 0.0179(10) 0.0337(12) 0.0213(11) -0.0063(10) -0.0014(8) -0.0052(9)
C21 0.0456(16) 0.0375(15) 0.0418(16) -0.0092(12) 0.0050(13) -0.0193(13)
C22 0.0291(13) 0.0526(18) 0.0490(18) -0.0268(15) -0.0092(12) 0.0092(13)
C23 0.0391(13) 0.0218(11) 0.0245(12) -0.0069(9) 0.0046(10) -0.0057(10)
C24 0.0582(18) 0.0344(14) 0.0274(13) -0.0144(11) 0.0026(12) -0.0037(13)
C25 0.0615(19) 0.0381(16) 0.0375(16) -0.0165(13) 0.0128(14) 0.0068(14)
C26 0.0429(16) 0.0453(17) 0.0421(17) -0.0128(13) 0.0037(13) 0.0113(13)
C27 0.0361(14) 0.0373(14) 0.0309(13) -0.0096(11) -0.0033(11) 0.0059(11)
C28 0.0343(12) 0.0220(11) 0.0236(12) -0.0073(9) 0.0022(9) 0.0001(10)
C29 0.0278(11) 0.0240(11) 0.0171(10) -0.0062(9) -0.0018(9) -0.0041(9)
C30 0.0242(10) 0.0230(10) 0.0151(10) -0.0061(8) -0.0004(8) -0.0050(9)
C31 0.0289(11) 0.0272(12) 0.0207(11) -0.0086(9) -0.0006(9) -0.0072(10)
C32 0.0248(10) 0.0278(11) 0.0150(10) -0.0049(9) 0.0004(8) -0.0058(9)
C33 0.0310(11) 0.0215(11) 0.0150(10) -0.0018(8) -0.0004(9) -0.0059(9)
C34 0.0282(11) 0.0219(11) 0.0174(10) -0.0046(9) -0.0012(9) -0.0025(9)
C35 0.0243(10) 0.0225(11) 0.0151(10) -0.0048(8) -0.0012(8) -0.0027(9)
C36 0.0255(11) 0.0275(12) 0.0231(11) -0.0076(10) -0.0029(9) -0.0085(10)
C37 0.0284(12) 0.0339(13) 0.0313(13) -0.0072(11) -0.0006(10) -0.0112(11)
C38 0.0271(12) 0.0453(16) 0.0485(17) -0.0168(14) -0.0007(12) -0.0096(12)
C39 0.0288(13) 0.0459(17) 0.0544(18) -0.0170(14) -0.0138(13) 0.0010(12)
C40 0.0397(15) 0.0417(16) 0.0418(16) -0.0025(13) -0.0164(13) -0.0078(13)
C41 0.0306(12) 0.0384(14) 0.0270(13) -0.0039(11) -0.0063(10) -0.0106(11)
C42 0.0355(12) 0.0182(10) 0.0221(12) -0.0063(9) -0.0015(9) -0.0032(9)
C43 0.0436(16) 0.0512(18) 0.0467(18) -0.0193(15) -0.0069(14) -0.0173(14)
C44 0.0454(16) 0.0254(13) 0.0467(17) -0.0068(12) 0.0051(13) 0.0060(12)

loop_
_atom_type_symbol
_atom_type_description
_atom_type_scat_dispersion_real
_atom_type_scat_dispersion_imag
_atom_type_scat_source
C C 0.0033 0.0016 'International Tables Vol C Tables 4.2.6.8 and 6.1.1.4'
H H 0.0000 0.0000 'International Tables Vol C Tables 4.2.6.8 and 6.1.1.4'
O O 0.0106 0.0060 'International Tables Vol C Tables 4.2.6.8 and 6.1.1.4'
F F 0.0171 0.0103 'International Tables Vol C Tables 4.2.6.8 and 6.1.1.4'
S S 0.1246 0.1234 'International Tables Vol C Tables 4.2.6.8 and 6.1.1.4'

loop_
_geom_angle_atom_site_label_1
_geom_angle_atom_site_label_2
_geom_angle_atom_site_label_3
_geom_angle
C1 S1 C9 102.45(11)
C22 S2 C12 99.96(12)
C23 S3 C31 103.79(11)
C44 S4 C34 99.94(12)
C7 O1 H1O 109.6(19)
C20 O3 C21 115.14(19)
C29 O5 H5O 111(3)
C42 O7 C43 115.7(2)
C2 C1 C6 120.2(2)
C2 C1 S1 115.35(19)
C6 C1 S1 124.43(17)
C3 C2 C1 120.6(3)
C3 C2 H2 119.7
C1 C2 H2 119.7
C4 C3 C2 119.4(3)
C4 C3 H3 120.3
C2 C3 H3 120.3
C3 C4 C5 120.6(2)
C3 C4 H4 119.7
C5 C4 H4 119.7
C4 C5 C6 121.4(3)
C4 C5 H5 119.3
C6 C5 H5 119.3
C5 C6 C1 117.8(2)
C5 C6 C7 119.8(2)
C1 C6 C7 122.4(2)
O1 C7 C6 113.54(18)
O1 C7 C8 104.80(17)
C6 C7 C8 113.15(18)
O1 C7 H7 108.4
C6 C7 H7 108.4
C8 C7 H7 108.4
C13 C8 C10 104.52(17)
C13 C8 C7 105.63(17)
C10 C8 C7 113.71(17)
C13 C8 C9 108.07(17)
C10 C8 C9 116.01(18)
C7 C8 C9 108.20(17)
C14 C9 C8 115.00(18)
C14 C9 S1 108.94(15)
C8 C9 S1 110.41(15)
C14 C9 H9 107.4
C8 C9 H9 107.4
S1 C9 H9 107.4
C8 C10 C11 106.75(17)
C8 C10 H10A 110.4
C11 C10 H10A 110.4
C8 C10 H10B 110.4
C11 C10 H10B 110.4
H10A C10 H10B 108.6
C12 C11 C10 104.52(16)
C12 C11 H11A 110.8
C10 C11 H11A 110.8
C12 C11 H11B 110.8
C10 C11 H11B 110.8
H11A C11 H11B 108.9
C20 C12 C11 115.66(18)
C20 C12 C13 107.19(17)
C11 C12 C13 103.34(17)
C20 C12 S2 109.43(15)
C11 C12 S2 115.88(15)
C13 C12 S2 104.10(15)
O2 C13 C8 126.32(19)
O2 C13 C12 124.0(2)
C8 C13 C12 109.69(17)
C15 C14 C19 118.7(2)
C15 C14 C9 122.9(2)
C19 C14 C9 118.4(2)
C16 C15 C14 120.8(2)
C16 C15 H15 119.6
C14 C15 H15 119.6
C17 C16 C15 120.0(2)
C17 C16 H16 120.0
C15 C16 H16 120.0
C18 C17 C16 119.9(2)
C18 C17 H17 120.0
C16 C17 H17 120.0
C17 C18 C19 120.2(2)
C17 C18 H18 119.9
C19 C18 H18 119.9
C18 C19 C14 120.4(2)
C18 C19 H19 119.8
C14 C19 H19 119.8
O4 C20 O3 124.5(2)
O4 C20 C12 123.2(2)
O3 C20 C12 112.24(18)
O3 C21 H21A 109.5
O3 C21 H21B 109.5
H21A C21 H21B 109.5
O3 C21 H21C 109.5
H21A C21 H21C 109.5
H21B C21 H21C 109.5
F1 C22 F3 108.1(3)
F1 C22 F2 106.3(2)
F3 C22 F2 106.9(2)
F1 C22 S2 108.90(19)
F3 C22 S2 113.2(2)
F2 C22 S2 113.1(2)
C24 C23 C28 119.8(2)
C24 C23 S3 115.4(2)
C28 C23 S3 124.80(18)
C25 C24 C23 121.3(3)
C25 C24 H24 119.3
C23 C24 H24 119.3
C24 C25 C26 119.8(3)
C24 C25 H25 120.1
C26 C25 H25 120.1
C25 C26 C27 119.7(3)
C25 C26 H26 120.1
C27 C26 H26 120.1
C26 C27 C28 121.4(3)
C26 C27 H27 119.3
C28 C27 H27 119.3
C27 C28 C23 118.0(2)
C27 C28 C29 120.7(2)
C23 C28 C29 121.3(2)
O5 C29 C28 112.83(19)
O5 C29 C30 104.58(17)
C28 C29 C30 113.03(17)
O5 C29 H29 108.7
C28 C29 H29 108.7
C30 C29 H29 108.7
C35 C30 C32 104.41(17)
C35 C30 C29 105.35(16)
C32 C30 C29 113.68(18)
C35 C30 C31 108.48(18)
C32 C30 C31 115.59(17)
C29 C30 C31 108.64(17)
C36 C31 C30 114.83(18)
C36 C31 S3 108.06(15)
C30 C31 S3 110.60(16)
C36 C31 H31 107.7
C30 C31 H31 107.7
S3 C31 H31 107.7
C30 C32 C33 106.63(18)
C30 C32 H32A 110.4
C33 C32 H32A 110.4
C30 C32 H32B 110.4
C33 C32 H32B 110.4
H32A C32 H32B 108.6
C34 C33 C32 104.29(17)
C34 C33 H33A 110.9
C32 C33 H33A 110.9
C34 C33 H33B 110.9
C32 C33 H33B 110.9
H33A C33 H33B 108.9
C42 C34 C33 115.57(19)
C42 C34 C35 107.31(17)
C33 C34 C35 103.45(17)
C42 C34 S4 108.44(15)
C33 C34 S4 116.35(15)
C35 C34 S4 104.65(15)
O6 C35 C30 125.9(2)
O6 C35 C34 124.5(2)
C30 C35 C34 109.53(18)
C37 C36 C41 118.6(2)
C37 C36 C31 118.6(2)
C41 C36 C31 122.7(2)
C36 C37 C38 120.8(2)
C36 C37 H37 119.6
C38 C37 H37 119.6
C39 C38 C37 119.4(3)
C39 C38 H38 120.3
C37 C38 H38 120.3
C40 C39 C38 120.7(3)
C40 C39 H39 119.7
C38 C39 H39 119.7
C39 C40 C41 120.3(3)
C39 C40 H40 119.9
C41 C40 H40 119.9
C40 C41 C36 120.2(3)
C40 C41 H41 119.9
C36 C41 H41 119.9
O8 C42 O7 124.4(2)
O8 C42 C34 123.5(2)
O7 C42 C34 112.08(19)
O7 C43 H43A 109.5
O7 C43 H43B 109.5
H43A C43 H43B 109.5
O7 C43 H43C 109.5
H43A C43 H43C 109.5
H43B C43 H43C 109.5
F6 C44 F4 107.4(2)
F6 C44 F5 106.8(3)
F4 C44 F5 106.6(2)
F6 C44 S4 113.55(19)
F4 C44 S4 108.8(2)
F5 C44 S4 113.4(2)

loop_
_geom_bond_atom_site_label_1
_geom_bond_atom_site_label_2
_geom_bond_distance
S1 C1 1.767(2)
S1 C9 1.819(2)
S2 C22 1.795(3)
S2 C12 1.834(2)
S3 C23 1.759(3)
S3 C31 1.820(2)
S4 C44 1.786(3)
S4 C34 1.829(2)
O1 C7 1.426(3)
O1 H1O 1.02(3)
O2 C13 1.206(2)
O3 C20 1.329(3)
O3 C21 1.460(3)
O4 C20 1.203(3)
O5 C29 1.426(3)
O5 H5O 0.75(3)
O6 C35 1.210(3)
O7 C42 1.330(3)
O7 C43 1.455(3)
O8 C42 1.202(3)
F1 C22 1.322(3)
F2 C22 1.338(3)
F3 C22 1.323(4)
F4 C44 1.333(3)
F5 C44 1.338(3)
F6 C44 1.331(4)
C1 C2 1.401(3)
C1 C6 1.405(3)
C2 C3 1.388(4)
C2 H2 0.9500
C3 C4 1.376(4)
C3 H3 0.9500
C4 C5 1.384(4)
C4 H4 0.9500
C5 C6 1.402(3)
C5 H5 0.9500
C6 C7 1.516(3)
C7 C8 1.545(3)
C7 H7 1.0000
C8 C13 1.530(3)
C8 C10 1.532(3)
C8 C9 1.553(3)
C9 C14 1.524(3)
C9 H9 1.0000
C10 C11 1.547(3)
C10 H10A 0.9900
C10 H10B 0.9900
C11 C12 1.539(3)
C11 H11A 0.9900
C11 H11B 0.9900
C12 C20 1.530(3)
C12 C13 1.558(3)
C14 C15 1.390(3)
C14 C19 1.393(3)
C15 C16 1.389(3)
C15 H15 0.9500
C16 C17 1.381(4)
C16 H16 0.9500
C17 C18 1.380(4)
C17 H17 0.9500
C18 C19 1.392(3)
C18 H18 0.9500
C19 H19 0.9500
C21 H21A 0.9800
C21 H21B 0.9800
C21 H21C 0.9800
C23 C24 1.396(4)
C23 C28 1.404(3)
C24 C25 1.372(4)
C24 H24 0.9500
C25 C26 1.382(4)
C25 H25 0.9500
C26 C27 1.395(4)
C26 H26 0.9500
C27 C28 1.398(3)
C27 H27 0.9500
C28 C29 1.517(3)
C29 C30 1.543(3)
C29 H29 1.0000
C30 C35 1.531(3)
C30 C32 1.534(3)
C30 C31 1.560(3)
C31 C36 1.519(3)
C31 H31 1.0000
C32 C33 1.540(3)
C32 H32A 0.9900
C32 H32B 0.9900
C33 C34 1.539(3)
C33 H33A 0.9900
C33 H33B 0.9900
C34 C42 1.538(3)
C34 C35 1.548(3)
C36 C37 1.395(3)
C36 C41 1.396(3)
C37 C38 1.395(4)
C37 H37 0.9500
C38 C39 1.378(4)
C38 H38 0.9500
C39 C40 1.374(4)
C39 H39 0.9500
C40 C41 1.390(4)
C40 H40 0.9500
C41 H41 0.9500
C43 H43A 0.9800
C43 H43B 0.9800
C43 H43C 0.9800

loop_
_geom_torsion_atom_site_label_1
_geom_torsion_atom_site_label_2
_geom_torsion_atom_site_label_3
_geom_torsion_atom_site_label_4
_geom_torsion
C9 S1 C1 C2 -170.71(17)
C9 S1 C1 C6 12.1(2)
C6 C1 C2 C3 1.7(3)
S1 C1 C2 C3 -175.67(19)
C1 C2 C3 C4 -0.3(4)
C2 C3 C4 C5 -0.5(4)
C3 C4 C5 C6 -0.2(4)
C4 C5 C6 C1 1.5(3)
C4 C5 C6 C7 -175.7(2)
C2 C1 C6 C5 -2.3(3)
S1 C1 C6 C5 174.83(17)
C2 C1 C6 C7 174.86(19)
S1 C1 C6 C7 -8.0(3)
C5 C6 C7 O1 -31.3(3)
C1 C6 C7 O1 151.66(19)
C5 C6 C7 C8 -150.6(2)
C1 C6 C7 C8 32.4(3)
O1 C7 C8 C13 56.5(2)
C6 C7 C8 C13 -179.29(17)
O1 C7 C8 C10 -57.5(2)
C6 C7 C8 C10 66.7(2)
O1 C7 C8 C9 172.03(16)
C6 C7 C8 C9 -63.8(2)
C13 C8 C9 C14 -53.1(2)
C10 C8 C9 C14 63.8(2)
C7 C8 C9 C14 -167.01(18)
C13 C8 C9 S1 -176.85(13)
C10 C8 C9 S1 -59.9(2)
C7 C8 C9 S1 69.23(19)
C1 S1 C9 C14 -168.71(15)
C1 S1 C9 C8 -41.51(16)
C13 C8 C10 C11 22.2(2)
C7 C8 C10 C11 136.84(18)
C9 C8 C10 C11 -96.7(2)
C8 C10 C11 C12 -33.8(2)
C10 C11 C12 C20 -86.1(2)
C10 C11 C12 C13 30.7(2)
C10 C11 C12 S2 143.91(15)
C22 S2 C12 C20 -70.54(18)
C22 S2 C12 C11 62.4(2)
C22 S2 C12 C13 175.14(16)
C10 C8 C13 O2 177.5(2)
C7 C8 C13 O2 57.3(3)
C9 C8 C13 O2 -58.3(3)
C10 C8 C13 C12 -2.6(2)
C7 C8 C13 C12 -122.82(18)
C9 C8 C13 C12 121.56(19)
C20 C12 C13 O2 -75.3(3)
C11 C12 C13 O2 162.1(2)
S2 C12 C13 O2 40.6(3)
C20 C12 C13 C8 104.9(2)
C11 C12 C13 C8 -17.8(2)
S2 C12 C13 C8 -139.24(15)
C8 C9 C14 C15 -78.5(3)
S1 C9 C14 C15 46.0(3)
C8 C9 C14 C19 99.8(2)
S1 C9 C14 C19 -135.65(19)
C19 C14 C15 C16 -2.1(4)
C9 C14 C15 C16 176.2(2)
C14 C15 C16 C17 0.5(4)
C15 C16 C17 C18 1.3(4)
C16 C17 C18 C19 -1.5(4)
C17 C18 C19 C14 -0.2(4)
C15 C14 C19 C18 2.0(4)
C9 C14 C19 C18 -176.4(2)
C21 O3 C20 O4 1.6(3)
C21 O3 C20 C12 -178.1(2)
C11 C12 C20 O4 173.8(2)
C13 C12 C20 O4 59.1(3)
S2 C12 C20 O4 -53.2(3)
C11 C12 C20 O3 -6.6(3)
C13 C12 C20 O3 -121.20(19)
S2 C12 C20 O3 126.50(17)
C12 S2 C22 F1 176.2(2)
C12 S2 C22 F3 56.0(2)
C12 S2 C22 F2 -65.8(2)
C31 S3 C23 C24 -174.3(2)
C31 S3 C23 C28 9.1(2)
C28 C23 C24 C25 2.4(4)
S3 C23 C24 C25 -174.4(2)
C23 C24 C25 C26 -0.4(5)
C24 C25 C26 C27 -0.9(5)
C25 C26 C27 C28 0.3(4)
C26 C27 C28 C23 1.6(4)
C26 C27 C28 C29 -175.9(2)
C24 C23 C28 C27 -2.9(4)
S3 C23 C28 C27 173.6(2)
C24 C23 C28 C29 174.6(2)
S3 C23 C28 C29 -8.9(3)
C27 C28 C29 O5 -28.0(3)
C23 C28 C29 O5 154.5(2)
C27 C28 C29 C30 -146.4(2)
C23 C28 C29 C30 36.1(3)
O5 C29 C30 C35 54.8(2)
C28 C29 C30 C35 177.94(18)
O5 C29 C30 C32 -58.9(2)
C28 C29 C30 C32 64.2(2)
O5 C29 C30 C31 170.91(17)
C28 C29 C30 C31 -66.0(2)
C35 C30 C31 C36 -57.1(2)
C32 C30 C31 C36 59.7(3)
C29 C30 C31 C36 -171.16(19)
C35 C30 C31 S3 -179.73(14)
C32 C30 C31 S3 -62.9(2)
C29 C30 C31 S3 66.2(2)
C23 S3 C31 C36 -163.25(16)
C23 S3 C31 C30 -36.78(18)
C35 C30 C32 C33 22.3(2)
C29 C30 C32 C33 136.57(18)
C31 C30 C32 C33 -96.8(2)
C30 C32 C33 C34 -34.3(2)
C32 C33 C34 C42 -85.3(2)
C32 C33 C34 C35 31.7(2)
C32 C33 C34 S4 145.78(16)
C44 S4 C34 C42 -70.32(18)
C44 S4 C34 C33 62.0(2)
C44 S4 C34 C35 175.40(15)
C32 C30 C35 O6 178.8(2)
C29 C30 C35 O6 58.7(3)
C31 C30 C35 O6 -57.4(3)
C32 C30 C35 C34 -2.1(2)
C29 C30 C35 C34 -122.15(18)
C31 C30 C35 C34 121.68(19)
C42 C34 C35 O6 -76.8(3)
C33 C34 C35 O6 160.6(2)
S4 C34 C35 O6 38.3(3)
C42 C34 C35 C30 104.1(2)
C33 C34 C35 C30 -18.5(2)
S4 C34 C35 C30 -140.84(15)
C30 C31 C36 C37 96.3(3)
S3 C31 C36 C37 -139.71(19)
C30 C31 C36 C41 -80.9(3)
S3 C31 C36 C41 43.1(3)
C41 C36 C37 C38 1.3(4)
C31 C36 C37 C38 -176.0(2)
C36 C37 C38 C39 0.5(4)
C37 C38 C39 C40 -1.5(4)
C38 C39 C40 C41 0.8(5)
C39 C40 C41 C36 1.0(4)
C37 C36 C41 C40 -2.0(4)
C31 C36 C41 C40 175.2(2)
C43 O7 C42 O8 3.7(3)
C43 O7 C42 C34 -174.7(2)
C33 C34 C42 O8 170.6(2)
C35 C34 C42 O8 55.9(3)
S4 C34 C42 O8 -56.7(3)
C33 C34 C42 O7 -10.9(3)
C35 C34 C42 O7 -125.7(2)
S4 C34 C42 O7 121.82(18)
C34 S4 C44 F6 58.4(2)
C34 S4 C44 F4 177.94(19)
C34 S4 C44 F5 -63.7(2)
